data_4350701
loop_
_publ_author_name
'Day, Benjamin M.'
'Pal, Kuntal'
'Pugh, Thomas'
'Tuck, Jessica'
'Layfield, Richard A.'

_publ_section_title
;
 Carbene rearrangements in three-coordinate N-heterocyclic carbene
 complexes of cobalt(II) bis(trimethylsilyl)amide.
;
_journal_issue 19
_journal_name_full 'Inorganic chemistry'
_journal_page_first 10578
_journal_page_last 10584
_journal_paper_doi 10.1021/ic501677k
_journal_volume 53
_journal_year 2014
_chemical_formula_moiety 'C23 H56 Co N4 Si4'
_chemical_formula_sum 'C23 H56 Co N4 Si4'
_chemical_formula_weight 560.00
_space_group_crystal_system monoclinic
_space_group_IT_number 4
_space_group_name_Hall 'P 2yb'
_space_group_name_H-M_alt 'P 1 21 1'
_atom_sites_solution_hydrogens geom
_atom_sites_solution_primary direct
_audit_creation_date 2014-04-22
_audit_creation_method
;
Olex2 1.2
(compiled 2014.03.20 svn.r2914 for OlexSys, GUI svn.r4816)
;
_cell_angle_alpha 90
_cell_angle_beta 96.650(3)
_cell_angle_gamma 90
_cell_formula_units_Z 2
_cell_length_a 11.3805(4)
_cell_length_b 12.0557(4)
_cell_length_c 12.0236(4)
_cell_measurement_reflns_used 3785
_cell_measurement_temperature 100.01(10)
_cell_measurement_theta_max 26.9750
_cell_measurement_theta_min 3.7770
_cell_volume 1638.54(10)
_computing_cell_refinement
;
CrysAlisPro, Agilent Technologies,
Version 1.171.36.32 (release 02-08-2013 CrysAlis171 .NET)
(compiled Aug  2 2013,16:46:58)
;
_computing_data_collection
;
CrysAlisPro, Agilent Technologies,
Version 1.171.36.32 (release 02-08-2013 CrysAlis171 .NET)
(compiled Aug  2 2013,16:46:58)
;
_computing_data_reduction
;
CrysAlisPro, Agilent Technologies,
Version 1.171.36.32 (release 02-08-2013 CrysAlis171 .NET)
(compiled Aug  2 2013,16:46:58)
;
_computing_molecular_graphics 'Olex2 (Dolomanov et al., 2009)'
_computing_publication_material 'Olex2 (Dolomanov et al., 2009)'
_computing_structure_refinement 'ShelXL (Sheldrick, 2008)'
_computing_structure_solution 'ShelXS (Sheldrick, 2008)'
_diffrn_ambient_temperature 100.01(10)
_diffrn_detector_area_resol_mean 8.0714
_diffrn_measured_fraction_theta_full 0.998
_diffrn_measured_fraction_theta_max 0.998
_diffrn_measurement_device_type 'SuperNova, Single source at offset, Eos'
_diffrn_measurement_method '\w scans'
_diffrn_orient_matrix_UB_11 0.0182658000
_diffrn_orient_matrix_UB_12 -0.0181293000
_diffrn_orient_matrix_UB_13 -0.0514385000
_diffrn_orient_matrix_UB_21 0.0086830000
_diffrn_orient_matrix_UB_22 -0.0543217000
_diffrn_orient_matrix_UB_23 0.0220522000
_diffrn_orient_matrix_UB_31 -0.0593949000
_diffrn_orient_matrix_UB_32 -0.0135585000
_diffrn_orient_matrix_UB_33 -0.0198376000
_diffrn_radiation_monochromator mirror
_diffrn_radiation_type MoK\a
_diffrn_radiation_wavelength 0.71073
_diffrn_reflns_av_R_equivalents 0.0557
_diffrn_reflns_av_unetI/netI 0.1040
_diffrn_reflns_Laue_measured_fraction_full 0.998
_diffrn_reflns_Laue_measured_fraction_max 0.998
_diffrn_reflns_limit_h_max 13
_diffrn_reflns_limit_h_min -14
_diffrn_reflns_limit_k_max 15
_diffrn_reflns_limit_k_min -15
_diffrn_reflns_limit_l_max 15
_diffrn_reflns_limit_l_min -14
_diffrn_reflns_number 12362
_diffrn_reflns_point_group_measured_fraction_full 0.998
_diffrn_reflns_point_group_measured_fraction_max 0.998
_diffrn_reflns_theta_full 26.000
_diffrn_reflns_theta_max 26.369
_diffrn_reflns_theta_min 3.118
_diffrn_source 'SuperNova (Mo) X-ray Source'
_exptl_absorpt_coefficient_mu 0.687
_exptl_absorpt_correction_T_max 1.00000
_exptl_absorpt_correction_T_min 0.79876
_exptl_absorpt_correction_type multi-scan
_exptl_absorpt_process_details
;
CrysAlisPro, Agilent Technologies,
Version 1.171.36.32 (release 02-08-2013 CrysAlis171 .NET)
(compiled Aug  2 2013,16:46:58)
Empirical absorption correction using spherical harmonics,
 implemented in SCALE3 ABSPACK scaling algorithm.
;
_exptl_crystal_colour green
_exptl_crystal_colour_primary green
_exptl_crystal_density_diffrn 1.135
_exptl_crystal_description block
_exptl_crystal_F_000 610
_exptl_crystal_size_max 0.4
_exptl_crystal_size_mid 0.3
_exptl_crystal_size_min 0.3
_refine_diff_density_max 0.783
_refine_diff_density_min -0.354
_refine_diff_density_rms 0.076
_refine_ls_abs_structure_details
;
 Flack x determined using 2234 quotients [(I+)-(I-)]/[(I+)+(I-)]
 (Parsons and Flack (2004), Acta Cryst. A60, s61).
;
_refine_ls_abs_structure_Flack -0.002(15)
_refine_ls_extinction_method none
_refine_ls_goodness_of_fit_ref 1.028
_refine_ls_hydrogen_treatment constr
_refine_ls_matrix_type full
_refine_ls_number_parameters 307
_refine_ls_number_reflns 6684
_refine_ls_number_restraints 1
_refine_ls_restrained_S_all 1.028
_refine_ls_R_factor_all 0.0634
_refine_ls_R_factor_gt 0.0529
_refine_ls_shift/su_max 0.000
_refine_ls_shift/su_mean 0.000
_refine_ls_structure_factor_coef Fsqd
_refine_ls_weighting_details 'w=1/[\s^2^(Fo^2^)+(0.0188P)^2^] where P=(Fo^2^+2Fc^2^)/3'
_refine_ls_weighting_scheme calc
_refine_ls_wR_factor_gt 0.0827
_refine_ls_wR_factor_ref 0.0912
_reflns_Friedel_coverage 0.905
_reflns_Friedel_fraction_full 0.998
_reflns_Friedel_fraction_max 0.998
_reflns_number_gt 5814
_reflns_number_total 6684
_reflns_threshold_expression 'I > 2\s(I)'
_cod_data_source_file ic501677k_si_002.cif
_cod_data_source_block 8
_cod_database_code 4350701
_shelxl_version_number 2013-4
_chemical_oxdiff_formula C20H20N4Si4Co1
_shelx_space_group_comment
;
The symmetry employed for this shelxl refinement is uniquely defined
by the following loop, which should always be used as a source of
symmetry information in preference to the above space-group names.
They are only intended as comments.
;
_reflns_odcompleteness_completeness 99.77
_reflns_odcompleteness_iscentric 1
_reflns_odcompleteness_theta 26.32
_olex2_refinement_description
;
1. Fixed Uiso
 At 1.2 times of:
  All C(H) groups
 At 1.5 times of:
  All C(H,H,H) groups
2.a Aromatic/amide H refined with riding coordinates:
 C2(H2), C3(H3)
2.b Idealised Me refined as rotating group:
 C19(H19A,H19B,H19C), C14(H14A,H14B,H14C), C22(H22A,H22B,H22C), C13(H13A,H13B,
 H13C), C15(H15A,H15B,H15C), C21(H21A,H21B,H21C), C16(H16A,H16B,H16C), C12(H12A,
 H12B,H12C), C17(H17A,H17B,H17C), C23(H23A,H23B,H23C), C20(H20A,H20B,H20C),
 C18(H18A,H18B,H18C), C5(H5A,H5B,H5C), C7(H7A,H7B,H7C), C9(H9A,H9B,H9C), C6(H6A,
 H6B,H6C), C10(H10A,H10B,H10C), C11(H11A,H11B,H11C)
;
_olex2_computing_structure_refinement_long 'ShelXL (Sheldrick, 2008)'
_olex2_computing_structure_solution_long 'ShelXS (Sheldrick, 2008)'

loop_
_space_group_symop_operation_xyz
'x, y, z'
'-x, y+1/2, -z'

loop_
_atom_site_label
_atom_site_type_symbol
_atom_site_fract_x
_atom_site_fract_y
_atom_site_fract_z
_atom_site_U_iso_or_equiv
_atom_site_adp_type
_atom_site_occupancy
_atom_site_site_symmetry_order
_atom_site_calc_flag
_atom_site_refinement_flags_posn
Co1 Co 0.26470(6) 0.41861(5) 0.24351(6) 0.01219(17) Uani 1 1 d .
Si1 Si 0.52996(13) 0.35356(12) 0.20184(13) 0.0150(4) Uani 1 1 d .
Si4 Si 0.00708(14) 0.52501(13) 0.25336(13) 0.0165(4) Uani 1 1 d .
Si2 Si 0.34942(13) 0.39175(12) 0.00279(12) 0.0157(4) Uani 1 1 d .
Si3 Si 0.20999(14) 0.67613(12) 0.22970(14) 0.0160(4) Uani 1 1 d .
N4 N 0.1554(4) 0.5445(4) 0.2455(4) 0.0139(10) Uani 1 1 d .
N2 N 0.3039(4) 0.3034(4) 0.4760(4) 0.0150(11) Uani 1 1 d .
C19 C 0.3688(5) 0.6722(5) 0.2010(5) 0.0210(13) Uani 1 1 d .
H19A H 0.4172 0.6444 0.2658 0.032 Uiso 1 1 calc GR
H19B H 0.3941 0.7457 0.1843 0.032 Uiso 1 1 calc GR
H19C H 0.3762 0.6244 0.1383 0.032 Uiso 1 1 calc GR
N3 N 0.3872(4) 0.3840(3) 0.1456(3) 0.0143(10) Uani 1 1 d .
C4 C 0.1696(5) 0.1381(4) 0.2440(5) 0.0187(14) Uani 1 1 d .
C14 C 0.6288(5) 0.2993(5) 0.0991(5) 0.0273(15) Uani 1 1 d .
H14A H 0.5905 0.2386 0.0580 0.041 Uiso 1 1 calc GR
H14B H 0.7020 0.2744 0.1388 0.041 Uiso 1 1 calc GR
H14C H 0.6442 0.3574 0.0482 0.041 Uiso 1 1 calc GR
C1 C 0.2584(5) 0.2991(4) 0.3656(5) 0.0135(12) Uani 1 1 d .
C22 C -0.0225(4) 0.4172(6) 0.3602(4) 0.0290(14) Uani 1 1 d .
H22A H 0.0233 0.3520 0.3498 0.043 Uiso 1 1 calc GR
H22B H -0.1051 0.3987 0.3512 0.043 Uiso 1 1 calc GR
H22C H -0.0007 0.4462 0.4341 0.043 Uiso 1 1 calc GR
C8 C 0.3446(5) 0.4034(5) 0.5429(4) 0.0169(12) Uani 1 1 d .
C13 C 0.5390(5) 0.2432(5) 0.3133(5) 0.0227(14) Uani 1 1 d .
H13A H 0.4924 0.2651 0.3712 0.034 Uiso 1 1 calc GR
H13B H 0.6199 0.2339 0.3446 0.034 Uiso 1 1 calc GR
H13C H 0.5094 0.1745 0.2809 0.034 Uiso 1 1 calc GR
C2 C 0.2546(5) 0.1296(5) 0.4468(5) 0.0239(14) Uani 1 1 d .
H2 H 0.2432 0.0539 0.4558 0.029 Uiso 1 1 calc R
C15 C 0.2007(5) 0.4579(5) -0.0343(4) 0.0236(15) Uani 1 1 d .
H15A H 0.1415 0.4150 -0.0031 0.035 Uiso 1 1 calc GR
H15B H 0.1829 0.4607 -0.1142 0.035 Uiso 1 1 calc GR
H15C H 0.2018 0.5318 -0.0044 0.035 Uiso 1 1 calc GR
C3 C 0.3017(5) 0.1995(5) 0.5244(5) 0.0256(15) Uani 1 1 d .
H3 H 0.3286 0.1819 0.5983 0.031 Uiso 1 1 calc R
C21 C -0.0713(5) 0.6515(5) 0.3004(6) 0.0299(16) Uani 1 1 d .
H21A H -0.0420 0.6684 0.3766 0.045 Uiso 1 1 calc GR
H21B H -0.1547 0.6372 0.2950 0.045 Uiso 1 1 calc GR
H21C H -0.0570 0.7133 0.2534 0.045 Uiso 1 1 calc GR
N1 N 0.2255(4) 0.1901(4) 0.3500(4) 0.0157(10) Uani 1 1 d .
C16 C 0.4554(5) 0.4759(5) -0.0709(5) 0.0268(15) Uani 1 1 d .
H16A H 0.4899 0.5327 -0.0215 0.040 Uiso 1 1 calc GR
H16B H 0.4138 0.5095 -0.1364 0.040 Uiso 1 1 calc GR
H16C H 0.5167 0.4286 -0.0925 0.040 Uiso 1 1 calc GR
C12 C 0.6125(5) 0.4776(5) 0.2673(5) 0.0290(16) Uani 1 1 d .
H12A H 0.6162 0.5342 0.2117 0.044 Uiso 1 1 calc GR
H12B H 0.6912 0.4558 0.2964 0.044 Uiso 1 1 calc GR
H12C H 0.5720 0.5057 0.3271 0.044 Uiso 1 1 calc GR
C17 C 0.3380(5) 0.2520(5) -0.0675(5) 0.0235(14) Uani 1 1 d .
H17A H 0.4127 0.2146 -0.0544 0.035 Uiso 1 1 calc GR
H17B H 0.3170 0.2616 -0.1466 0.035 Uiso 1 1 calc GR
H17C H 0.2783 0.2087 -0.0374 0.035 Uiso 1 1 calc GR
C23 C -0.0765(5) 0.4861(5) 0.1149(5) 0.0210(14) Uani 1 1 d .
H23A H -0.0616 0.5401 0.0596 0.032 Uiso 1 1 calc GR
H23B H -0.1597 0.4840 0.1218 0.032 Uiso 1 1 calc GR
H23C H -0.0510 0.4144 0.0927 0.032 Uiso 1 1 calc GR
C20 C 0.2091(5) 0.7652(5) 0.3583(5) 0.0256(15) Uani 1 1 d .
H20A H 0.1290 0.7824 0.3695 0.038 Uiso 1 1 calc GR
H20B H 0.2516 0.8327 0.3487 0.038 Uiso 1 1 calc GR
H20C H 0.2464 0.7259 0.4224 0.038 Uiso 1 1 calc GR
C18 C 0.1291(5) 0.7560(5) 0.1089(5) 0.0226(14) Uani 1 1 d .
H18A H 0.1383 0.7187 0.0399 0.034 Uiso 1 1 calc GR
H18B H 0.1613 0.8295 0.1072 0.034 Uiso 1 1 calc GR
H18C H 0.0466 0.7603 0.1184 0.034 Uiso 1 1 calc GR
C5 C 0.2642(5) 0.0679(5) 0.1936(5) 0.0294(16) Uani 1 1 d .
H5A H 0.3278 0.1150 0.1769 0.044 Uiso 1 1 calc GR
H5B H 0.2293 0.0327 0.1261 0.044 Uiso 1 1 calc GR
H5C H 0.2943 0.0122 0.2465 0.044 Uiso 1 1 calc GR
C7 C 0.1207(5) 0.2251(4) 0.1603(5) 0.0240(15) Uani 1 1 d .
H7A H 0.0680 0.2732 0.1945 0.036 Uiso 1 1 calc GR
H7B H 0.0784 0.1894 0.0964 0.036 Uiso 1 1 calc GR
H7C H 0.1847 0.2678 0.1370 0.036 Uiso 1 1 calc GR
C9 C 0.2497(5) 0.4334(6) 0.6176(5) 0.0432(19) Uani 1 1 d .
H9A H 0.1780 0.4531 0.5718 0.065 Uiso 1 1 calc GR
H9B H 0.2761 0.4950 0.6644 0.065 Uiso 1 1 calc GR
H9C H 0.2351 0.3709 0.6635 0.065 Uiso 1 1 calc GR
C6 C 0.0657(5) 0.0638(5) 0.2724(6) 0.0354(18) Uani 1 1 d .
H6A H 0.0955 0.0070 0.3241 0.053 Uiso 1 1 calc GR
H6B H 0.0283 0.0302 0.2051 0.053 Uiso 1 1 calc GR
H6C H 0.0091 0.1084 0.3056 0.053 Uiso 1 1 calc GR
C10 C 0.3641(6) 0.4994(5) 0.4667(5) 0.040(2) Uani 1 1 d .
H10A H 0.4209 0.4787 0.4173 0.059 Uiso 1 1 calc GR
H10B H 0.3932 0.5621 0.5109 0.059 Uiso 1 1 calc GR
H10C H 0.2907 0.5186 0.4234 0.059 Uiso 1 1 calc GR
C11 C 0.4600(6) 0.3768(6) 0.6141(5) 0.046(2) Uani 1 1 d .
H11A H 0.4473 0.3183 0.6656 0.069 Uiso 1 1 calc GR
H11B H 0.4880 0.4417 0.6552 0.069 Uiso 1 1 calc GR
H11C H 0.5177 0.3536 0.5667 0.069 Uiso 1 1 calc GR

loop_
_atom_site_aniso_label
_atom_site_aniso_U_11
_atom_site_aniso_U_22
_atom_site_aniso_U_33
_atom_site_aniso_U_23
_atom_site_aniso_U_13
_atom_site_aniso_U_12
Co1 0.0140(4) 0.0113(3) 0.0112(3) 0.0015(4) 0.0009(3) 0.0000(3)
Si1 0.0136(8) 0.0156(8) 0.0155(8) -0.0014(7) 0.0010(7) 0.0004(6)
Si4 0.0140(9) 0.0176(8) 0.0175(8) 0.0005(7) 0.0007(7) 0.0008(7)
Si2 0.0187(8) 0.0173(9) 0.0110(7) -0.0004(7) 0.0009(6) -0.0005(6)
Si3 0.0185(9) 0.0124(8) 0.0165(9) 0.0001(7) -0.0001(7) 0.0002(7)
N4 0.015(3) 0.011(2) 0.015(2) 0.000(2) 0.000(2) 0.0030(18)
N2 0.019(3) 0.015(2) 0.011(3) 0.003(2) 0.005(2) 0.001(2)
C19 0.026(3) 0.016(3) 0.022(3) -0.001(3) 0.005(3) -0.001(3)
N3 0.014(2) 0.017(2) 0.012(2) 0.000(2) 0.0012(19) 0.0023(19)
C4 0.021(3) 0.013(3) 0.022(3) 0.001(3) -0.001(3) -0.004(2)
C14 0.026(4) 0.033(4) 0.023(4) -0.005(3) 0.003(3) 0.003(3)
C1 0.012(3) 0.012(3) 0.017(3) 0.002(3) -0.001(2) 0.000(2)
C22 0.016(3) 0.040(3) 0.032(3) 0.007(4) 0.008(3) 0.002(3)
C8 0.021(3) 0.015(3) 0.013(3) 0.001(3) -0.002(2) 0.007(3)
C13 0.016(3) 0.023(3) 0.028(4) 0.003(3) 0.000(3) 0.009(3)
C2 0.033(4) 0.016(3) 0.023(3) 0.008(3) 0.005(3) 0.003(3)
C15 0.028(4) 0.032(4) 0.012(3) 0.001(3) 0.002(3) 0.006(3)
C3 0.036(4) 0.023(3) 0.019(3) 0.016(3) 0.006(3) 0.002(3)
C21 0.021(3) 0.030(4) 0.040(4) -0.009(3) 0.008(3) -0.001(3)
N1 0.019(3) 0.012(2) 0.018(3) 0.002(2) 0.005(2) 0.000(2)
C16 0.033(4) 0.030(3) 0.017(3) -0.002(3) 0.002(3) -0.004(3)
C12 0.019(4) 0.028(3) 0.039(4) -0.005(3) -0.004(3) 0.001(3)
C17 0.031(4) 0.022(3) 0.017(3) -0.005(3) -0.001(3) -0.006(3)
C23 0.015(3) 0.022(3) 0.025(3) 0.000(3) -0.001(3) 0.002(2)
C20 0.030(4) 0.021(3) 0.026(4) -0.006(3) 0.004(3) 0.003(3)
C18 0.027(3) 0.018(3) 0.022(3) 0.008(3) 0.002(3) -0.001(3)
C5 0.031(4) 0.023(3) 0.033(4) -0.008(3) -0.001(3) -0.001(3)
C7 0.026(3) 0.013(3) 0.031(4) -0.005(3) -0.006(3) -0.002(3)
C9 0.042(4) 0.045(5) 0.047(4) -0.024(4) 0.022(3) -0.010(4)
C6 0.031(4) 0.028(4) 0.047(4) 0.005(4) 0.002(3) -0.013(3)
C10 0.075(6) 0.026(4) 0.016(3) -0.001(3) -0.004(4) -0.022(4)
C11 0.043(4) 0.043(4) 0.045(4) -0.016(4) -0.028(4) 0.013(3)

loop_
_atom_type_symbol
_atom_type_description
_atom_type_scat_dispersion_real
_atom_type_scat_dispersion_imag
_atom_type_scat_source
C C 0.0033 0.0016 'International Tables Vol C Tables 4.2.6.8 and 6.1.1.4'
H H 0.0000 0.0000 'International Tables Vol C Tables 4.2.6.8 and 6.1.1.4'
N N 0.0061 0.0033 'International Tables Vol C Tables 4.2.6.8 and 6.1.1.4'
Si Si 0.0817 0.0704 'International Tables Vol C Tables 4.2.6.8 and 6.1.1.4'
Co Co 0.3494 0.9721 'International Tables Vol C Tables 4.2.6.8 and 6.1.1.4'

loop_
_geom_angle_atom_site_label_1
_geom_angle_atom_site_label_2
_geom_angle_atom_site_label_3
_geom_angle
N4 Co1 N3 131.60(18)
N4 Co1 C1 117.1(2)
N3 Co1 C1 111.23(19)
N3 Si1 C14 115.1(2)
N3 Si1 C13 113.6(2)
N3 Si1 C12 113.3(2)
C14 Si1 C13 103.6(3)
C14 Si1 C12 104.0(3)
C13 Si1 C12 106.2(3)
N4 Si4 C22 112.7(2)
N4 Si4 C21 114.1(2)
N4 Si4 C23 112.7(2)
C22 Si4 C21 103.0(3)
C23 Si4 C22 108.7(3)
C23 Si4 C21 105.0(3)
N3 Si2 C15 111.9(2)
N3 Si2 C16 113.6(2)
N3 Si2 C17 113.3(2)
C15 Si2 C17 105.1(3)
C16 Si2 C15 105.6(3)
C16 Si2 C17 106.7(3)
N4 Si3 C19 111.3(2)
N4 Si3 C20 113.5(2)
N4 Si3 C18 113.8(2)
C19 Si3 C20 105.2(3)
C19 Si3 C18 105.4(3)
C20 Si3 C18 107.0(3)
Si4 N4 Co1 121.6(2)
Si4 N4 Si3 120.1(3)
Si3 N4 Co1 118.2(2)
C1 N2 C8 127.8(4)
C1 N2 C3 110.5(5)
C3 N2 C8 121.6(5)
Si1 N3 Co1 120.7(2)
Si2 N3 Co1 118.1(2)
Si2 N3 Si1 121.1(3)
N1 C4 C5 108.4(5)
N1 C4 C7 111.4(4)
N1 C4 C6 108.3(5)
C5 C4 C6 110.6(5)
C7 C4 C5 109.7(5)
C7 C4 C6 108.4(5)
N2 C1 Co1 128.5(4)
N2 C1 N1 103.6(4)
N1 C1 Co1 127.0(4)
N2 C8 C9 108.2(5)
N2 C8 C10 110.5(4)
N2 C8 C11 109.2(4)
C10 C8 C9 109.9(5)
C10 C8 C11 109.0(5)
C11 C8 C9 110.1(5)
C3 C2 N1 107.2(5)
C2 C3 N2 107.8(5)
C1 N1 C4 126.9(4)
C1 N1 C2 110.8(5)
C2 N1 C4 122.3(4)

loop_
_geom_bond_atom_site_label_1
_geom_bond_atom_site_label_2
_geom_bond_distance
Co1 N4 1.964(4)
Co1 N3 1.971(4)
Co1 C1 2.064(5)
Si1 N3 1.725(4)
Si1 C14 1.881(6)
Si1 C13 1.882(6)
Si1 C12 1.888(6)
Si4 N4 1.717(5)
Si4 C22 1.885(6)
Si4 C21 1.886(6)
Si4 C23 1.878(5)
Si2 N3 1.724(4)
Si2 C15 1.877(5)
Si2 C16 1.875(6)
Si2 C17 1.882(6)
Si3 N4 1.723(5)
Si3 C19 1.879(6)
Si3 C20 1.884(6)
Si3 C18 1.890(5)
N2 C1 1.369(7)
N2 C8 1.493(7)
N2 C3 1.383(6)
C4 N1 1.494(7)
C4 C5 1.548(8)
C4 C7 1.514(7)
C4 C6 1.552(8)
C1 N1 1.374(6)
C8 C9 1.526(7)
C8 C10 1.509(8)
C8 C11 1.517(7)
C2 C3 1.324(8)
C2 N1 1.381(7)

loop_
_geom_torsion_atom_site_label_1
_geom_torsion_atom_site_label_2
_geom_torsion_atom_site_label_3
_geom_torsion_atom_site_label_4
_geom_torsion
Co1 C1 N1 C4 -10.1(8)
Co1 C1 N1 C2 167.8(4)
N2 C1 N1 C4 179.7(5)
N2 C1 N1 C2 -2.3(6)
C19 Si3 N4 Co1 4.7(3)
C19 Si3 N4 Si4 -171.1(3)
C14 Si1 N3 Co1 170.1(3)
C14 Si1 N3 Si2 -13.1(4)
C1 N2 C8 C9 103.4(6)
C1 N2 C8 C10 -16.9(8)
C1 N2 C8 C11 -136.8(6)
C1 N2 C3 C2 -0.6(7)
C22 Si4 N4 Co1 44.3(4)
C22 Si4 N4 Si3 -140.0(3)
C8 N2 C1 Co1 15.6(8)
C8 N2 C1 N1 -174.4(5)
C8 N2 C3 C2 175.9(5)
C13 Si1 N3 Co1 51.0(3)
C13 Si1 N3 Si2 -132.2(3)
C15 Si2 N3 Co1 10.3(3)
C15 Si2 N3 Si1 -166.6(3)
C3 N2 C1 Co1 -168.2(4)
C3 N2 C1 N1 1.8(6)
C3 N2 C8 C9 -72.4(6)
C3 N2 C8 C10 167.3(5)
C3 N2 C8 C11 47.4(7)
C3 C2 N1 C4 -179.9(5)
C3 C2 N1 C1 2.1(7)
C21 Si4 N4 Co1 161.3(3)
C21 Si4 N4 Si3 -23.0(4)
N1 C2 C3 N2 -0.9(7)
C16 Si2 N3 Co1 129.8(3)
C16 Si2 N3 Si1 -47.1(4)
C12 Si1 N3 Co1 -70.3(3)
C12 Si1 N3 Si2 106.5(3)
C17 Si2 N3 Co1 -108.3(3)
C17 Si2 N3 Si1 74.8(3)
C23 Si4 N4 Co1 -79.1(3)
C23 Si4 N4 Si3 96.6(3)
C20 Si3 N4 Co1 -113.7(3)
C20 Si3 N4 Si4 70.5(3)
C18 Si3 N4 Co1 123.6(3)
C18 Si3 N4 Si4 -52.2(4)
C5 C4 N1 C1 105.0(6)
C5 C4 N1 C2 -72.8(6)
C7 C4 N1 C1 -15.8(8)
C7 C4 N1 C2 166.4(5)
C6 C4 N1 C1 -134.9(5)
C6 C4 N1 C2 47.3(7)
